data_2022064
loop_
_publ_author_name
'Jha, Kunal Kumar'
'Gruza, Barbara'
'Kumar, Prashant'
'Chodkiewicz, Michal Leszek'
'Dominiak, Paulina Maria'

_publ_section_title
;
 TAAM: a reliable and user friendly tool for hydrogen-atom location using
 routine X-ray diffraction data
;
_journal_issue 3
_journal_name_full 'Acta Crystallographica Section B Structural Science, Crystal Engineering and Materials'
_journal_paper_doi 10.1107/S2052520620002917
_journal_volume 76
_journal_year 2020
_chemical_absolute_configuration unk
_chemical_formula_moiety 'C12 H19 N5 O4, C3 H8 O, H2 O'
_chemical_formula_sum 'C15 H29 N5 O6'
_chemical_formula_weight 375.43
_space_group_crystal_system monoclinic
_space_group_IT_number 4
_space_group_name_Hall 'P 2yb'
_space_group_name_H-M_alt 'P 1 21 1'
_symmetry_Int_Tables_number 4
_audit_creation_date 2019-09-26
_audit_creation_method
;
Olex2 1.2
(compiled 2018.05.29 svn.r3508 for OlexSys, GUI svn.r5506)
;
_cell_angle_alpha 90
_cell_angle_beta 95.49(3)
_cell_angle_gamma 90
_cell_formula_units_Z 2
_cell_length_a 8.741(2)
_cell_length_b 9.420(2)
_cell_length_c 11.989(2)
_cell_measurement_temperature 100
_cell_volume 982.6(4)
_computing_molecular_graphics 'Olex2 (Dolomanov et al., 2009)'
_computing_publication_material 'Olex2 (Dolomanov et al., 2009)'
_computing_structure_refinement 'olex2.refine (Bourhis et al., 2015)'
_diffrn_ambient_temperature 100
_diffrn_measured_fraction_theta_full 0.9981
_diffrn_measured_fraction_theta_max 0.9981
_diffrn_measurement_device_type '\k axis MarCCD 165 detector'
_diffrn_radiation_type Synchrotron
_diffrn_radiation_wavelength 0.5600(2)
_diffrn_reflns_av_R_equivalents 0.0000
_diffrn_reflns_av_unetI/netI 0.0144
_diffrn_reflns_limit_h_max 20
_diffrn_reflns_limit_h_min -20
_diffrn_reflns_limit_k_max 21
_diffrn_reflns_limit_k_min 0
_diffrn_reflns_limit_l_max 27
_diffrn_reflns_limit_l_min 0
_diffrn_reflns_number 13235
_diffrn_reflns_theta_full 20.4960
_diffrn_reflns_theta_max 20.50
_diffrn_reflns_theta_min 2.17
_exptl_absorpt_coefficient_mu 0.060
_exptl_crystal_density_diffrn 1.2687
_exptl_crystal_F_000 404.0654
_refine_diff_density_max 0.0595
_refine_diff_density_min -0.1302
_refine_diff_density_rms 0.0162
_refine_ls_d_res_high 0.7997
_refine_ls_d_res_low 7.3941
_refine_ls_goodness_of_fit_ref 1.2508
_refine_ls_hydrogen_treatment refall
_refine_ls_matrix_type full
_refine_ls_number_constraints 0
_refine_ls_number_parameters 496
_refine_ls_number_reflns 2126
_refine_ls_number_restraints 1
_refine_ls_restrained_S_all 1.2508
_refine_ls_R_factor_all 0.0106
_refine_ls_R_factor_gt 0.0106
_refine_ls_shift/su_max 0.0003
_refine_ls_shift/su_mean 0.0000
_refine_ls_structure_factor_coef Fsqd
_refine_ls_weighting_details 'w=1/[\s^2^(Fo^2^)+(0.0181P)^2^+0.0105P] where P=(Fo^2^+2Fc^2^)/3'
_refine_ls_weighting_scheme calc
_refine_ls_wR_factor_gt 0.0274
_refine_ls_wR_factor_ref 0.0274
_reflns_Friedel_coverage 0.0
_reflns_limit_h_max 10
_reflns_limit_h_min -10
_reflns_limit_k_max 11
_reflns_limit_k_min 0
_reflns_limit_l_max 14
_reflns_limit_l_min 0
_reflns_number_gt 2119
_reflns_number_total 2126
_reflns_threshold_expression I>=2u(I)
_cod_data_source_file 32_TAAM_ANIS_0.8.cif
_cod_data_source_block 32_TAAM_ANIS_0.8
_cod_original_sg_symbol_Hall ' P 2yb'
_cod_database_code 2022064
_olex2_refinement_description
;
;
_olex2_submission_special_instructions 'No special instructions were received'

loop_
_space_group_symop_id
_space_group_symop_operation_xyz
1 x,y,z
2 -x,y+1/2,-z

loop_
_atom_site_label
_atom_site_type_symbol
_atom_site_fract_x
_atom_site_fract_y
_atom_site_fract_z
_atom_site_U_iso_or_equiv
_atom_site_adp_type
_atom_site_occupancy
_atom_site_refinement_flags_posn
O(1) O 0.93301(6) -0.19162(5) 0.50603(4) 0.01644(10) Uani 1.000000 .
O(2) O 1.04587(6) 0.16917(6) 0.23873(4) 0.02001(11) Uani 1.000000 .
O(3) O 0.91887(5) 0.05926(6) -0.08480(4) 0.01787(11) Uani 1.000000 .
O(4) O 1.11841(5) 0.20514(5) -0.09659(4) 0.01705(11) Uani 1.000000 .
N(1) N 0.89019(7) -0.04559(7) 0.69946(5) 0.01275(11) Uani 1.000000 .
H(1a H 0.7753(16) -0.0209(15) 0.6662(10) 0.033(3) Uani 1.000000 .
H(1b H 0.9038(15) -0.1530(18) 0.7081(10) 0.031(3) Uani 1.000000 .
H(1c H 0.9070(16) 0.0035(16) 0.7825(13) 0.042(4) Uani 1.000000 .
N(2) N 0.96414(6) 0.01875(6) 0.41689(4) 0.01101(11) Uani 1.000000 .
H(2) H 0.9905(12) 0.1228(15) 0.4233(9) 0.027(3) Uani 1.000000 .
N(3) N 1.04648(7) -0.02967(7) 0.13042(4) 0.01282(11) Uani 1.000000 .
H(3) H 1.0091(12) -0.1295(14) 0.1227(8) 0.025(3) Uani 1.000000 .
N(4) N 0.61007(6) 0.13651(6) 0.35722(5) 0.01553(12) Uani 1.000000 .
N(5) N 0.50552(7) 0.24191(7) 0.20171(5) 0.01836(13) Uani 1.000000 .
H(5) H 0.4378(14) 0.3075(15) 0.1478(11) 0.037(3) Uani 1.000000 .
C(1) C 0.99974(7) 0.01263(7) 0.62194(5) 0.01230(13) Uani 1.000000 .
H(1) H 0.9793(13) 0.1278(13) 0.6131(9) 0.031(3) Uani 1.000000 .
C(2) C 0.96211(7) -0.06233(7) 0.50889(5) 0.01126(12) Uani 1.000000 .
C(3) C 0.93071(7) -0.04518(7) 0.30604(5) 0.01055(12) Uani 1.000000 .
H(3a H 0.9828(11) -0.1489(13) 0.3081(8) 0.024(2) Uani 1.000000 .
C(4) C 1.01199(7) 0.04269(7) 0.22132(5) 0.01144(13) Uani 1.000000 .
C(5) C 1.14245(7) 0.03191(7) 0.04930(5) 0.01326(13) Uani 1.000000 .
H(5a H 1.2196(12) 0.1121(14) 0.0939(8) 0.034(3) Uani 1.000000 .
C(6) C 1.05045(7) 0.10604(7) -0.05034(5) 0.01221(12) Uani 1.000000 .
C(7) C 1.16625(8) -0.01533(10) 0.66851(6) 0.02105(16) Uani 1.000000 .
H(7a H 1.1883(14) 0.0459(15) 0.7476(10) 0.048(3) Uani 1.000000 .
H(7b H 1.1859(13) -0.1286(18) 0.6802(11) 0.048(3) Uani 1.000000 .
H(7c H 1.2469(14) 0.0255(18) 0.6065(9) 0.056(4) Uani 1.000000 .
C(8) C 1.24128(10) -0.08525(10) 0.00270(7) 0.02621(17) Uani 1.000000 .
H(8a H 1.3090(17) -0.1396(17) 0.0707(11) 0.061(4) Uani 1.000000 .
H(8b H 1.1686(16) -0.1640(16) -0.0413(12) 0.054(4) Uani 1.000000 .
H(8c H 1.3138(14) -0.0396(17) -0.0557(11) 0.054(4) Uani 1.000000 .
C(9) C 0.75551(7) -0.06558(7) 0.27432(6) 0.01262(12) Uani 1.000000 .
H(9a H 0.7428(11) -0.1238(13) 0.1966(10) 0.033(3) Uani 1.000000 .
H(9b H 0.7163(11) -0.1359(13) 0.3385(9) 0.027(2) Uani 1.000000 .
C(10 C 0.65791(7) 0.06570(7) 0.26453(5) 0.01296(12) Uani 1.000000 .
C(11 C 0.51863(8) 0.24132(8) 0.31577(6) 0.01802(14) Uani 1.000000 .
H(11 H 0.4590(15) 0.3224(14) 0.3659(10) 0.045(3) Uani 1.000000 .
C(12 C 0.59313(8) 0.13020(8) 0.16789(6) 0.01715(14) Uani 1.000000 .
H(12 H 0.6001(12) 0.1024(16) 0.0813(10) 0.045(3) Uani 1.000000 .
O(5) O 0.62488(6) 0.06598(6) 0.58425(4) 0.01679(10) Uani 1.000000 .
C(13 C 0.54326(9) 0.14872(9) 0.75862(6) 0.02119(15) Uani 1.000000 .
H(1d H 0.4736(14) 0.0506(15) 0.7633(9) 0.043(3) Uani 1.000000 .
H(1e H 0.6574(15) 0.1352(17) 0.8022(9) 0.051(4) Uani 1.000000 .
H(1f H 0.4838(14) 0.2360(16) 0.7994(9) 0.047(4) Uani 1.000000 .
C(14 C 0.55857(8) 0.18689(8) 0.63615(5) 0.01555(14) Uani 1.000000 .
H(14 H 0.4412(14) 0.2077(13) 0.5903(9) 0.038(3) Uani 1.000000 .
C(15 C 0.65699(10) 0.31955(9) 0.62613(8) 0.02716(17) Uani 1.000000 .
H(1g H 0.7698(18) 0.3010(17) 0.6722(13) 0.060(4) Uani 1.000000 .
H(1h H 0.6776(16) 0.3421(17) 0.5378(13) 0.061(4) Uani 1.000000 .
H(1i H 0.6066(18) 0.4134(16) 0.6624(14) 0.067(4) Uani 1.000000 .
O(6) O 0.68279(7) -0.11668(8) -0.03400(5) 0.01971(11) Uani 1.000000 .
H(5b H 0.6250(13) 0.0887(15) 0.5028(12) 0.038(3) Uani 1.000000 .
H(6a H 0.7653(17) -0.0495(16) -0.0464(10) 0.034(3) Uani 1.000000 .
H(6b H 0.7378(16) -0.1876(14) 0.0083(12) 0.029(3) Uani 1.000000 .

loop_
_atom_site_aniso_label
_atom_site_aniso_U_11
_atom_site_aniso_U_22
_atom_site_aniso_U_33
_atom_site_aniso_U_12
_atom_site_aniso_U_13
_atom_site_aniso_U_23
O(1) 0.0294(2) 0.0100(2) 0.0096(2) -0.00113(19) 0.00008(17) 0.00073(18)
O(2) 0.0342(3) 0.0116(2) 0.0157(2) -0.0068(2) 0.0100(2) -0.00342(18)
O(3) 0.0184(2) 0.0237(3) 0.0110(2) -0.0024(2) -0.00109(16) 0.00120(19)
O(4) 0.0216(2) 0.0146(2) 0.0150(2) -0.0004(2) 0.00232(18) 0.00514(18)
N(1) 0.0156(3) 0.0124(3) 0.0104(3) 0.0009(2) 0.0021(2) 0.0007(2)
H(1a 0.031(8) 0.039(9) 0.029(7) 0.007(7) 0.001(6) -0.005(6)
H(1b 0.038(7) 0.031(9) 0.022(6) -0.008(7) -0.008(5) 0.002(6)
H(1c 0.038(7) 0.039(9) 0.047(9) 0.007(7) 0.001(7) -0.016(8)
N(2) 0.0148(2) 0.0104(3) 0.0078(2) -0.0002(2) 0.00087(18) -0.0004(2)
H(2) 0.024(6) 0.022(7) 0.033(6) -0.001(6) -0.001(5) -0.005(6)
N(3) 0.0180(3) 0.0122(3) 0.0084(2) -0.0012(2) 0.00208(19) 0.0004(2)
H(3) 0.032(6) 0.025(8) 0.019(5) -0.004(6) 0.005(5) -0.005(5)
N(4) 0.0176(3) 0.0180(3) 0.0109(2) 0.0044(2) 0.0011(2) -0.0001(2)
N(5) 0.0179(3) 0.0199(3) 0.0167(3) 0.0034(2) -0.0015(2) 0.0022(2)
H(5) 0.036(7) 0.027(7) 0.046(8) 0.003(6) -0.005(6) -0.014(7)
C(1) 0.0169(3) 0.0119(3) 0.0079(3) -0.0008(2) 0.0001(2) -0.0013(2)
H(1) 0.049(7) 0.016(7) 0.028(6) -0.001(6) 0.001(5) -0.009(5)
C(2) 0.0167(3) 0.0090(3) 0.0080(3) 0.0003(2) 0.0004(2) -0.0002(2)
C(3) 0.0142(3) 0.0097(3) 0.0079(3) -0.0001(2) 0.0016(2) -0.0004(2)
H(3a 0.028(5) 0.019(6) 0.025(6) 0.008(5) 0.001(4) -0.009(5)
C(4) 0.0159(3) 0.0096(3) 0.0090(2) -0.0015(2) 0.0021(2) 0.0001(2)
C(5) 0.0152(3) 0.0155(3) 0.0092(3) 0.0002(3) 0.0017(2) 0.0021(2)
H(5a 0.028(6) 0.051(8) 0.021(5) -0.008(6) -0.001(5) 0.009(6)
C(6) 0.0161(3) 0.0119(3) 0.0089(3) 0.0011(2) 0.0025(2) 0.0002(2)
C(7) 0.0150(3) 0.0338(5) 0.0141(3) -0.0021(3) 0.0000(2) -0.0037(3)
H(7a 0.050(7) 0.057(9) 0.039(7) 0.001(7) 0.006(6) -0.033(7)
H(7b 0.039(7) 0.058(10) 0.047(8) 0.011(8) 0.001(6) 0.004(8)
H(7c 0.044(7) 0.101(12) 0.024(6) -0.025(8) 0.011(6) 0.003(7)
C(8) 0.0296(4) 0.0276(4) 0.0235(4) 0.0150(4) 0.0136(3) 0.0108(4)
H(8a 0.071(10) 0.071(11) 0.039(8) 0.047(9) 0.005(7) 0.026(8)
H(8b 0.061(9) 0.047(9) 0.055(9) -0.008(8) 0.013(7) 0.005(8)
H(8c 0.041(7) 0.073(11) 0.051(8) 0.023(8) 0.024(7) 0.008(8)
C(9) 0.0143(3) 0.0122(3) 0.0112(3) -0.0011(2) 0.0007(2) -0.0017(3)
H(9a 0.024(5) 0.031(7) 0.044(8) 0.010(5) 0.009(5) -0.001(6)
H(9b 0.025(5) 0.028(6) 0.028(6) -0.002(5) 0.004(5) 0.001(6)
C(10 0.0141(3) 0.0146(3) 0.0101(3) 0.0006(3) 0.0006(2) -0.0007(2)
C(11 0.0179(3) 0.0192(3) 0.0168(3) 0.0052(3) 0.0004(2) -0.0004(3)
H(11 0.058(9) 0.037(8) 0.039(7) 0.018(7) 0.002(6) -0.011(6)
C(12 0.0191(3) 0.0204(3) 0.0115(3) 0.0026(3) -0.0009(2) 0.0011(3)
H(12 0.038(6) 0.071(10) 0.027(7) 0.016(7) 0.003(5) 0.003(7)
O(5) 0.0179(2) 0.0179(2) 0.0143(2) 0.0042(2) 0.00003(18) -0.0000(2)
C(13 0.0199(3) 0.0289(4) 0.0147(3) 0.0056(3) 0.0016(3) -0.0017(3)
H(1d 0.054(8) 0.041(9) 0.035(6) -0.011(7) 0.009(6) 0.004(7)
H(1e 0.051(9) 0.073(11) 0.030(6) -0.001(8) 0.008(6) -0.007(7)
H(1f 0.046(7) 0.061(10) 0.033(7) 0.024(7) -0.001(6) -0.012(7)
C(14 0.0128(3) 0.0179(3) 0.0157(3) 0.0028(3) 0.0002(2) -0.0013(3)
H(14 0.038(7) 0.044(8) 0.031(6) 0.017(6) 0.002(6) -0.006(6)
C(15 0.0280(4) 0.0207(4) 0.0334(4) -0.0041(3) 0.0061(3) -0.0042(3)
H(1g 0.051(10) 0.053(9) 0.075(10) -0.012(8) 0.007(8) -0.007(8)
H(1h 0.073(10) 0.058(10) 0.054(10) -0.008(8) 0.018(8) -0.014(9)
H(1i 0.079(11) 0.024(8) 0.101(12) 0.003(8) 0.025(9) -0.009(9)
O(6) 0.0195(3) 0.0208(3) 0.0181(3) -0.0016(3) -0.0021(2) -0.0037(2)
H(5b 0.029(6) 0.041(8) 0.044(8) 0.003(6) 0.005(6) -0.000(7)
H(6a 0.036(8) 0.029(8) 0.036(8) -0.001(7) -0.002(6) 0.012(7)
H(6b 0.036(8) 0.014(7) 0.036(8) 0.000(6) 0.002(6) -0.016(6)

loop_
_atom_type_symbol
_atom_type_description
_atom_type_scat_dispersion_real
_atom_type_scat_dispersion_imag
_atom_type_scat_source
_atom_type_scat_dispersion_source
C C 0.00347 0.00161 'Clementi & Roetti, C., At. Data Nucl. Data Tables 1974, 14, (177-478); Clementi & Raimondi, J. Chem. Phys., 1963, 38, (2686-2689)' 'Henke, Gullikson and Davis, At. Data and Nucl. Data Tables, 1993, 54, 2'
H H 0.00000 0.00000 'Clementi & Roetti, C., At. Data Nucl. Data Tables 1974, 14, (177-478); Clementi & Raimondi, J. Chem. Phys., 1963, 38, (2686-2689)' 'Henke, Gullikson and Davis, At. Data and Nucl. Data Tables, 1993, 54, 2'
N N 0.00653 0.00323 'Clementi & Roetti, C., At. Data Nucl. Data Tables 1974, 14, (177-478); Clementi & Raimondi, J. Chem. Phys., 1963, 38, (2686-2689)' 'Henke, Gullikson and Davis, At. Data and Nucl. Data Tables, 1993, 54, 2'
O O 0.01158 0.00611 'Clementi & Roetti, C., At. Data Nucl. Data Tables 1974, 14, (177-478); Clementi & Raimondi, J. Chem. Phys., 1963, 38, (2686-2689)' 'Henke, Gullikson and Davis, At. Data and Nucl. Data Tables, 1993, 54, 2'

loop_
_geom_angle_atom_site_label_1
_geom_angle_atom_site_label_2
_geom_angle_atom_site_label_3
_geom_angle
_geom_angle_site_symmetry_1
_geom_angle_site_symmetry_3
_geom_angle_publ_flag
H(1b N(1) H(1a 110.4(10) . . ?
H(1c N(1) H(1a 106.7(10) . . ?
H(1c N(1) H(1b 108.8(11) . . ?
C(1) N(1) H(1a 108.7(7) . . ?
C(1) N(1) H(1b 110.4(7) . . ?
C(1) N(1) H(1c 111.7(8) . . ?
C(2) N(2) H(2) 120.7(6) . . ?
C(3) N(2) H(2) 119.6(6) . . ?
C(3) N(2) C(2) 119.65(6) . . ?
C(4) N(3) H(3) 117.2(6) . . ?
C(5) N(3) H(3) 121.0(6) . . ?
C(5) N(3) C(4) 121.67(6) . . ?
C(11 N(4) C(10 105.75(5) . . ?
C(11 N(5) H(5) 128.0(6) . . ?
C(12 N(5) H(5) 124.7(6) . . ?
C(12 N(5) C(11 107.18(6) . . ?
H(1) C(1) N(1) 108.2(6) . . ?
C(2) C(1) N(1) 106.45(5) . . ?
C(2) C(1) H(1) 110.4(6) . . ?
C(7) C(1) N(1) 110.61(5) . . ?
C(7) C(1) H(1) 110.1(6) . . ?
C(7) C(1) C(2) 111.02(5) . . ?
N(2) C(2) O(1) 123.57(6) . . ?
C(1) C(2) O(1) 120.03(6) . . ?
C(1) C(2) N(2) 116.41(6) . . ?
H(3a C(3) N(2) 107.8(5) . . ?
C(4) C(3) N(2) 108.30(5) . . ?
C(4) C(3) H(3a 106.4(5) . . ?
C(9) C(3) N(2) 112.32(5) . . ?
C(9) C(3) H(3a 107.3(5) . . ?
C(9) C(3) C(4) 114.34(5) . . ?
N(3) C(4) O(2) 123.72(6) . . ?
C(3) C(4) O(2) 121.62(6) . . ?
C(3) C(4) N(3) 114.63(6) . . ?
H(5a C(5) N(3) 108.0(5) . . ?
C(6) C(5) N(3) 113.87(5) . . ?
C(6) C(5) H(5a 108.2(6) . . ?
C(8) C(5) N(3) 109.53(6) . . ?
C(8) C(5) H(5a 109.0(6) . . ?
C(8) C(5) C(6) 108.22(5) . . ?
O(4) C(6) O(3) 124.47(6) . . ?
C(5) C(6) O(3) 119.10(6) . . ?
C(5) C(6) O(4) 116.26(6) . . ?
H(7a C(7) C(1) 107.6(6) . . ?
H(7b C(7) C(1) 110.4(6) . . ?
H(7b C(7) H(7a 112.8(10) . . ?
H(7c C(7) C(1) 109.3(6) . . ?
H(7c C(7) H(7a 108.3(10) . . ?
H(7c C(7) H(7b 108.4(10) . . ?
H(8a C(8) C(5) 110.4(7) . . ?
H(8b C(8) C(5) 110.2(7) . . ?
H(8b C(8) H(8a 107.2(11) . . ?
H(8c C(8) C(5) 109.6(8) . . ?
H(8c C(8) H(8a 111.3(10) . . ?
H(8c C(8) H(8b 108.2(10) . . ?
H(9a C(9) C(3) 107.0(5) . . ?
H(9b C(9) C(3) 105.7(5) . . ?
H(9b C(9) H(9a 106.6(8) . . ?
C(10 C(9) C(3) 117.18(6) . . ?
C(10 C(9) H(9a 109.9(6) . . ?
C(10 C(9) H(9b 109.8(6) . . ?
C(9) C(10 N(4) 122.93(6) . . ?
C(12 C(10 N(4) 109.15(6) . . ?
C(12 C(10 C(9) 127.79(6) . . ?
N(5) C(11 N(4) 111.50(6) . . ?
H(11 C(11 N(4) 126.3(6) . . ?
H(11 C(11 N(5) 122.2(6) . . ?
C(10 C(12 N(5) 106.41(6) . . ?
H(12 C(12 N(5) 123.4(7) . . ?
H(12 C(12 C(10 130.1(7) . . ?
H(5b O(5) C(14 106.8(8) . . ?
H(1e C(13 H(1d 111.1(10) . . ?
H(1f C(13 H(1d 108.2(9) . . ?
H(1f C(13 H(1e 108.7(9) . . ?
C(14 C(13 H(1d 110.0(6) . . ?
C(14 C(13 H(1e 109.1(6) . . ?
C(14 C(13 H(1f 109.6(6) . . ?
C(13 C(14 O(5) 107.67(6) . . ?
H(14 C(14 O(5) 108.0(6) . . ?
H(14 C(14 C(13 110.4(6) . . ?
C(15 C(14 O(5) 111.01(6) . . ?
C(15 C(14 C(13 111.66(6) . . ?
C(15 C(14 H(14 108.1(7) . . ?
H(1g C(15 C(14 108.4(8) . . ?
H(1h C(15 C(14 112.0(8) . . ?
H(1h C(15 H(1g 106.9(10) . . ?
H(1i C(15 C(14 112.2(8) . . ?
H(1i C(15 H(1g 107.7(11) . . ?
H(1i C(15 H(1h 109.4(12) . . ?
H(6b O(6) H(6a 101.2(10) . . ?

loop_
_geom_bond_atom_site_label_1
_geom_bond_atom_site_label_2
_geom_bond_distance
_geom_bond_site_symmetry_2
_geom_bond_publ_flag
O(1) C(2) 1.2440(9) . ?
O(2) C(4) 1.2406(9) . ?
O(3) C(6) 1.2636(9) . ?
O(4) C(6) 1.2629(8) . ?
N(1) H(1a 1.070(14) . ?
N(1) H(1b 1.023(16) . ?
N(1) H(1c 1.094(15) . ?
N(1) C(1) 1.5006(9) . ?
N(2) H(2) 1.008(14) . ?
N(2) C(2) 1.3431(8) . ?
N(2) C(3) 1.4628(8) . ?
N(3) H(3) 0.997(13) . ?
N(3) C(4) 1.3439(9) . ?
N(3) C(5) 1.4636(9) . ?
N(4) C(10 1.3942(9) . ?
N(4) C(11 1.3359(9) . ?
N(5) H(5) 1.038(14) . ?
N(5) C(11 1.3613(10) . ?
N(5) C(12 1.3848(10) . ?
C(1) H(1) 1.103(12) . ?
C(1) C(2) 1.5358(9) . ?
C(1) C(7) 1.5310(10) . ?
C(3) H(3a 1.077(12) . ?
C(3) C(4) 1.5362(9) . ?
C(3) C(9) 1.5541(9) . ?
C(5) H(5a 1.115(13) . ?
C(5) C(6) 1.5420(9) . ?
C(5) C(8) 1.5391(10) . ?
C(7) H(7a 1.111(12) . ?
C(7) H(7b 1.087(16) . ?
C(7) H(7c 1.139(12) . ?
C(8) H(8a 1.089(13) . ?
C(8) H(8b 1.081(16) . ?
C(8) H(8c 1.078(13) . ?
C(9) H(9a 1.077(13) . ?
C(9) H(9b 1.095(11) . ?
C(9) C(10 1.5006(9) . ?
C(10 C(12 1.3808(10) . ?
C(11 H(11 1.129(13) . ?
C(12 H(12 1.078(12) . ?
O(5) C(14 1.4455(9) . ?
O(5) H(5b 1.000(14) . ?
C(13 H(1d 1.111(14) . ?
C(13 H(1e 1.088(13) . ?
C(13 H(1f 1.111(13) . ?
C(13 C(14 1.5299(10) . ?
C(14 H(14 1.134(12) . ?
C(14 C(15 1.5284(11) . ?
C(15 H(1g 1.097(17) . ?
C(15 H(1h 1.112(15) . ?
C(15 H(1i 1.097(15) . ?
O(6) H(6a 0.981(16) . ?
O(6) H(6b 0.942(16) . ?
